data_1535958
loop_
_publ_author_name
'Vegas, A.'
'Grzechnik, A.'
'Muehle, C.'
'Hanfland, M.'
'Jansen, M.'

_publ_section_title
;
 Antifluorite to (Ni2 In)-type phase transition in K2 S at high pressures
;
_journal_name_full 'Solid State Sciences'
_journal_page_first 1077
_journal_page_last 1081
_journal_volume 4
_journal_year 2002
_chemical_formula_sum 'K2 S'
_space_group_IT_number 51
_symmetry_space_group_name_Hall '-P 2a 2a'
_symmetry_space_group_name_H-M 'P m m a'
_cell_angle_alpha 90
_cell_angle_beta 90
_cell_angle_gamma 90
_cell_formula_units_Z 4
_cell_length_a 6.5294
_cell_length_b 5.09396
_cell_length_c 8.7716
_cell_volume 291.748
_citation_journal_id_ASTM SSSCFJ
_cod_data_source_file Vegas_SSSCFJ_2002_676.cif
_cod_data_source_block K2S1
_cod_original_cell_volume 291.7478
_cod_original_formula_sum 'K2 S1'
_cod_database_code 1535958

loop_
_symmetry_equiv_pos_as_xyz
x,y,z
-x+1/2,-y,z
x+1/2,-y,-z
-x,y,-z
-x,-y,-z
x-1/2,y,-z
-x-1/2,y,z
x,-y,z

loop_
_atom_site_label
_atom_site_type_symbol
_atom_site_fract_x
_atom_site_fract_y
_atom_site_fract_z
_atom_site_occupancy
_atom_site_U_iso_or_equiv
K4 K+1 0.25 0.5 0.843 1 0.0
K2 K+1 0 0.5 0.5 1 0.0
K1 K+1 0 0 0 1 0.0
S2 S-2 0.25 0 0.659 1 0.0
S1 S-2 0.25 0.5 0.159 1 0.0
K3 K+1 0.25 0 0.343 1 0.0
